data_7117604
loop_
_publ_author_name
'Li, Guangfu'
'Ren, Xinyao'
'Shan, Guogang'
'Che, Weilong'
'Zhu, Dongxia'
'Yan, Likai'
'Su, Zhongmin'
'Bryce, Martin R.'

_publ_section_title
;
 New AIE-active dinuclear Ir(iii) complexes with reversible piezochromic
 phosphorescence behaviour.
;
_journal_issue 65
_journal_name_full 'Chemical communications (Cambridge, England)'
_journal_page_first 13036
_journal_page_last 13039
_journal_paper_doi 10.1039/c5cc04850h
_journal_volume 51
_journal_year 2015
_chemical_formula_moiety 'C58 H44 F20 Ir2 N12 O P2'
_chemical_formula_sum 'C58 H44 F20 Ir2 N12 O P2'
_chemical_formula_weight 1751.39
_chemical_melting_point ?
_chemical_name_systematic
; 
 ? 
;
_space_group_IT_number 2
_symmetry_cell_setting triclinic
_symmetry_space_group_name_Hall '-P 1'
_symmetry_space_group_name_H-M 'P -1'
_atom_sites_solution_hydrogens geom
_atom_sites_solution_primary direct
_atom_sites_solution_secondary difmap
_audit_creation_method SHELXL-97
_audit_update_record
;
2015-02-02 deposited with the CCDC.
2015-07-10 downloaded from the CCDC.
;
_cell_angle_alpha 63.00(3)
_cell_angle_beta 76.75(3)
_cell_angle_gamma 82.82(3)
_cell_formula_units_Z 1
_cell_length_a 9.3820(19)
_cell_length_b 13.771(3)
_cell_length_c 14.966(3)
_cell_measurement_temperature 293(2)
_cell_volume 1676.5(8)
_computing_cell_refinement 'Bruker SMART'
_computing_data_collection 'Bruker SMART'
_computing_data_reduction 'Bruker SAINT'
_computing_molecular_graphics SHELXP-97
_computing_publication_material SHELXTL
_computing_structure_refinement 'SHELXL-97 (Sheldrick, 1997)'
_computing_structure_solution 'SHELXS-97 (Sheldrick, 1990)'
_diffrn_ambient_temperature 293(2)
_diffrn_detector_area_resol_mean 9.00cm
_diffrn_measured_fraction_theta_full 0.993
_diffrn_measured_fraction_theta_max 0.993
_diffrn_measurement_device_type 'CCD area detector'
_diffrn_measurement_method 'phi and omega scans'
_diffrn_radiation_monochromator graphite
_diffrn_radiation_source 'fine-focus sealed tube'
_diffrn_radiation_type MoK\a
_diffrn_radiation_wavelength 0.71073
_diffrn_reflns_av_R_equivalents 0.0263
_diffrn_reflns_av_sigmaI/netI 0.0612
_diffrn_reflns_limit_h_max 12
_diffrn_reflns_limit_h_min -11
_diffrn_reflns_limit_k_max 17
_diffrn_reflns_limit_k_min -17
_diffrn_reflns_limit_l_max 19
_diffrn_reflns_limit_l_min -17
_diffrn_reflns_number 11745
_diffrn_reflns_theta_full 27.60
_diffrn_reflns_theta_max 27.60
_diffrn_reflns_theta_min 1.56
_diffrn_standards_decay_% none
_diffrn_standards_interval_count none
_diffrn_standards_interval_time none
_diffrn_standards_number none
_exptl_absorpt_coefficient_mu 4.116
_exptl_absorpt_correction_T_max 0.7518
_exptl_absorpt_correction_T_min 0.7357
_exptl_absorpt_correction_type empirical
_exptl_absorpt_process_details SADABS
_exptl_crystal_colour colourless
_exptl_crystal_density_diffrn 1.735
_exptl_crystal_density_meas ?
_exptl_crystal_density_method 'not measured'
_exptl_crystal_description block
_exptl_crystal_F_000 848
_exptl_crystal_size_max 0.24
_exptl_crystal_size_mid 0.22
_exptl_crystal_size_min 0.21
_refine_diff_density_max 2.368
_refine_diff_density_min -1.115
_refine_diff_density_rms 0.189
_refine_ls_extinction_method none
_refine_ls_goodness_of_fit_ref 0.981
_refine_ls_hydrogen_treatment mixed
_refine_ls_matrix_type full
_refine_ls_number_parameters 406
_refine_ls_number_reflns 7727
_refine_ls_number_restraints 54
_refine_ls_restrained_S_all 1.006
_refine_ls_R_factor_all 0.0648
_refine_ls_R_factor_gt 0.0489
_refine_ls_shift/su_max 0.001
_refine_ls_shift/su_mean 0.000
_refine_ls_structure_factor_coef Fsqd
_refine_ls_weighting_details 'calc w=1/[\s^2^(Fo^2^)+(0.0938P)^2^+0.0000P] where P=(Fo^2^+2Fc^2^)/3'
_refine_ls_weighting_scheme calc
_refine_ls_wR_factor_gt 0.1359
_refine_ls_wR_factor_ref 0.1425
_reflns_number_gt 6034
_reflns_number_total 7727
_reflns_threshold_expression >2sigma(I)
_cod_data_source_file c5cc04850h2.cif
_cod_data_source_block aaa
_cod_depositor_comments
;
The following automatic conversions were performed:

'_chemical_melting_point' value 'not measured' was changed to '?' -
the value is undefined or not given.

'_exptl_crystal_density_meas' value 'none' was changed to '?' - the
value is perceived as not measured.

Automatic conversion script
Id: cif_fix_values 3271 2015-04-21 07:52:19Z andrius 
;
_cod_original_cell_volume 1676.5(6)
_cod_original_sg_symbol_H-M p-1
_cod_database_code 7117604

loop_
_symmetry_equiv_pos_as_xyz
'x, y, z'
'-x, -y, -z'

loop_
_atom_site_label
_atom_site_type_symbol
_atom_site_fract_x
_atom_site_fract_y
_atom_site_fract_z
_atom_site_U_iso_or_equiv
_atom_site_adp_type
_atom_site_occupancy
_atom_site_symmetry_multiplicity
_atom_site_calc_flag
_atom_site_refinement_flags
Ir1 Ir 0.88654(3) 0.59825(2) 0.74044(2) 0.03654(12) Uani 1 1 d .
P1 P 1.6196(3) 0.8499(2) 0.3479(2) 0.0627(7) Uani 1 1 d .
F1 F 0.4712(7) 0.7587(5) 0.9402(4) 0.0829(18) Uani 1 1 d .
F2 F 0.6606(7) 0.4205(5) 1.1480(4) 0.0764(16) Uani 1 1 d .
F3 F 0.7391(8) 0.2189(5) 0.7978(6) 0.100(2) Uani 1 1 d U
F4 F 0.4189(6) 0.5046(5) 0.6422(5) 0.0768(17) Uani 1 1 d .
F5 F 1.6747(9) 0.7950(7) 0.2756(7) 0.114(3) Uani 1 1 d U
F6 F 1.5964(9) 0.7349(6) 0.4407(7) 0.123(3) Uani 1 1 d U
F7 F 1.6530(10) 0.9709(6) 0.2556(6) 0.114(3) Uani 1 1 d U
F8 F 1.5636(9) 0.9059(6) 0.4239(6) 0.108(2) Uani 1 1 d U
F9 F 1.4535(9) 0.8528(7) 0.3412(8) 0.125(3) Uani 1 1 d U
F10 F 1.7832(7) 0.8489(7) 0.3618(6) 0.110(2) Uani 1 1 d U
N1 N 1.0377(6) 0.6181(5) 0.6030(5) 0.0404(14) Uani 1 1 d .
N2 N 1.0540(7) 0.6961(6) 0.7309(6) 0.0501(17) Uani 1 1 d .
N3 N 0.6721(7) 0.7578(5) 0.7665(5) 0.0457(15) Uani 1 1 d .
N4 N 0.7655(7) 0.7354(5) 0.6921(5) 0.0441(15) Uani 1 1 d .
N5 N 0.9084(8) 0.3649(5) 0.8127(6) 0.0575(19) Uani 1 1 d .
N6 N 0.9836(8) 0.4495(6) 0.8060(6) 0.0515(17) Uani 1 1 d .
C1 C 1.0233(8) 0.5593(6) 0.5471(6) 0.0400(16) Uani 1 1 d .
C2 C 0.9077(8) 0.5886(6) 0.4955(6) 0.0472(18) Uani 1 1 d .
H2 H 0.8465 0.6481 0.4929 0.057 Uiso 1 1 calc R
C3 C 1.1142(9) 0.4721(7) 0.5515(6) 0.0498(19) Uani 1 1 d .
H3 H 1.1910 0.4540 0.5864 0.060 Uiso 1 1 calc R
C4 C 1.1505(8) 0.6693(6) 0.5855(7) 0.0476(19) Uani 1 1 d .
H4 H 1.2263 0.6746 0.5312 0.057 Uiso 1 1 calc R
C5 C 1.1630(9) 0.7195(6) 0.6485(7) 0.051(2) Uani 1 1 d .
C6 C 1.2712(9) 0.7923(7) 0.6256(9) 0.062(2) Uani 1 1 d .
H6 H 1.3477 0.8059 0.5697 0.075 Uiso 1 1 calc R
C7 C 1.2636(12) 0.8434(9) 0.6858(11) 0.081(3) Uani 1 1 d .
H7 H 1.3313 0.8960 0.6683 0.097 Uiso 1 1 calc R
C8 C 1.1561(11) 0.8176(10) 0.7727(12) 0.086(4) Uani 1 1 d .
H8 H 1.1536 0.8491 0.8165 0.103 Uiso 1 1 calc R
C9 C 1.0517(10) 0.7432(8) 0.7930(9) 0.068(3) Uani 1 1 d .
H9 H 0.9781 0.7254 0.8510 0.082 Uiso 1 1 calc R
C10 C 0.6108(9) 0.8578(7) 0.7233(7) 0.054(2) Uani 1 1 d .
H10 H 0.5464 0.8917 0.7585 0.065 Uiso 1 1 calc R
C11 C 0.6570(11) 0.9008(8) 0.6221(8) 0.062(2) Uani 1 1 d .
H11 H 0.6296 0.9680 0.5737 0.074 Uiso 1 1 calc R
C12 C 0.7553(10) 0.8238(7) 0.6042(7) 0.055(2) Uani 1 1 d .
H12 H 0.8066 0.8326 0.5400 0.066 Uiso 1 1 calc R
C13 C 0.6642(8) 0.6731(6) 0.8655(6) 0.0394(16) Uani 1 1 d .
C14 C 0.5685(9) 0.6736(7) 0.9512(7) 0.051(2) Uani 1 1 d .
C15 C 0.5675(9) 0.5901(7) 1.0453(7) 0.054(2) Uani 1 1 d .
H15 H 0.5044 0.5917 1.1025 0.064 Uiso 1 1 calc R
C16 C 0.6609(9) 0.5038(7) 1.0543(7) 0.052(2) Uani 1 1 d .
C17 C 0.7569(9) 0.4979(6) 0.9718(7) 0.0469(19) Uani 1 1 d .
H17 H 0.8186 0.4371 0.9810 0.056 Uiso 1 1 calc R
C18 C 0.7605(7) 0.5851(6) 0.8735(6) 0.0388(16) Uani 1 1 d .
C19 C 0.9800(14) 0.2696(9) 0.8592(11) 0.090(3) Uani 1 1 d U
H19 H 0.9538 0.2003 0.8736 0.108 Uiso 1 1 calc R
C20 C 1.1044(15) 0.2975(10) 0.8817(10) 0.094(4) Uani 1 1 d U
H20 H 1.1755 0.2497 0.9143 0.113 Uiso 1 1 calc R
C21 C 1.0988(10) 0.4056(8) 0.8469(9) 0.068(3) Uani 1 1 d .
H21 H 1.1684 0.4450 0.8513 0.082 Uiso 1 1 calc R
C22 C 0.7778(9) 0.3954(7) 0.7689(7) 0.0500(19) Uani 1 1 d .
C23 C 0.6994(11) 0.3258(8) 0.7620(9) 0.068(3) Uani 1 1 d .
C24 C 0.5747(13) 0.3599(9) 0.7194(9) 0.074(3) Uani 1 1 d .
H24 H 0.5189 0.3111 0.7156 0.089 Uiso 1 1 calc R
C25 C 0.5374(10) 0.4687(8) 0.6832(7) 0.057(2) Uani 1 1 d .
C26 C 0.6186(8) 0.5435(7) 0.6888(7) 0.0476(18) Uani 1 1 d .
H26 H 0.5892 0.6166 0.6644 0.057 Uiso 1 1 calc R
C27 C 0.7436(8) 0.5078(6) 0.7312(6) 0.0390(16) Uani 1 1 d .

loop_
_atom_site_aniso_label
_atom_site_aniso_U_11
_atom_site_aniso_U_22
_atom_site_aniso_U_33
_atom_site_aniso_U_23
_atom_site_aniso_U_13
_atom_site_aniso_U_12
Ir1 0.02504(15) 0.04224(17) 0.0555(2) -0.03066(14) -0.01389(11) 0.00171(10)
P1 0.0522(14) 0.0525(13) 0.099(2) -0.0403(14) -0.0327(13) 0.0044(10)
F1 0.081(4) 0.100(4) 0.078(4) -0.057(3) -0.020(3) 0.046(3)
F2 0.080(4) 0.086(4) 0.056(3) -0.020(3) -0.025(3) -0.002(3)
F3 0.114(5) 0.058(3) 0.156(6) -0.061(4) -0.051(4) 0.000(3)
F4 0.047(3) 0.110(5) 0.103(4) -0.060(4) -0.042(3) -0.002(3)
F5 0.116(5) 0.114(5) 0.161(6) -0.104(5) -0.020(5) -0.008(4)
F6 0.091(5) 0.075(4) 0.153(6) -0.008(4) -0.016(5) -0.014(4)
F7 0.160(6) 0.070(4) 0.100(5) -0.029(4) -0.029(5) 0.017(4)
F8 0.132(6) 0.104(5) 0.113(5) -0.067(4) -0.026(4) -0.003(4)
F9 0.080(4) 0.147(6) 0.185(7) -0.090(5) -0.069(5) 0.017(4)
F10 0.063(4) 0.130(5) 0.137(6) -0.045(4) -0.037(4) -0.023(4)
N1 0.030(3) 0.045(3) 0.049(4) -0.022(3) -0.014(3) 0.005(2)
N2 0.031(3) 0.054(4) 0.086(5) -0.047(4) -0.015(3) 0.000(3)
N3 0.034(3) 0.051(4) 0.063(4) -0.033(3) -0.017(3) 0.006(3)
N4 0.036(3) 0.048(4) 0.050(4) -0.025(3) -0.005(3) -0.003(3)
N5 0.055(4) 0.043(4) 0.090(6) -0.035(4) -0.036(4) 0.006(3)
N6 0.046(4) 0.055(4) 0.068(5) -0.036(4) -0.029(3) 0.018(3)
C1 0.034(4) 0.045(4) 0.044(4) -0.020(3) -0.015(3) 0.006(3)
C2 0.036(4) 0.050(4) 0.062(5) -0.028(4) -0.023(4) 0.014(3)
C3 0.041(4) 0.064(5) 0.050(5) -0.027(4) -0.026(4) 0.020(4)
C4 0.021(3) 0.053(4) 0.066(5) -0.023(4) -0.009(3) -0.004(3)
C5 0.038(4) 0.046(4) 0.071(6) -0.028(4) -0.010(4) 0.002(3)
C6 0.029(4) 0.061(5) 0.101(8) -0.036(5) -0.017(4) -0.005(4)
C7 0.060(7) 0.066(6) 0.139(11) -0.058(7) -0.030(7) -0.006(5)
C8 0.049(6) 0.092(8) 0.159(12) -0.089(9) -0.025(7) -0.009(5)
C9 0.044(5) 0.080(6) 0.117(9) -0.072(7) -0.027(5) 0.009(4)
C10 0.040(4) 0.056(5) 0.079(6) -0.039(5) -0.021(4) 0.006(4)
C11 0.055(5) 0.050(5) 0.074(7) -0.015(5) -0.023(5) -0.005(4)
C12 0.056(5) 0.045(5) 0.060(5) -0.016(4) -0.015(4) -0.003(4)
C13 0.034(4) 0.047(4) 0.047(4) -0.027(4) -0.013(3) 0.000(3)
C14 0.044(4) 0.060(5) 0.066(6) -0.043(5) -0.015(4) 0.009(4)
C15 0.050(5) 0.070(6) 0.048(5) -0.029(4) -0.010(4) -0.010(4)
C16 0.048(5) 0.062(5) 0.051(5) -0.024(4) -0.017(4) -0.011(4)
C17 0.046(4) 0.044(4) 0.064(5) -0.026(4) -0.034(4) 0.005(3)
C18 0.022(3) 0.053(4) 0.060(5) -0.039(4) -0.009(3) -0.003(3)
C19 0.090(7) 0.066(6) 0.131(8) -0.050(6) -0.049(6) 0.014(5)
C20 0.092(7) 0.088(7) 0.113(8) -0.047(6) -0.059(6) 0.044(5)
C21 0.049(5) 0.067(6) 0.122(9) -0.061(6) -0.049(6) 0.020(4)
C22 0.051(5) 0.050(5) 0.061(5) -0.033(4) -0.018(4) 0.005(4)
C23 0.068(6) 0.056(5) 0.101(8) -0.049(6) -0.024(6) -0.002(4)
C24 0.076(7) 0.077(7) 0.103(8) -0.064(7) -0.018(6) -0.017(5)
C25 0.048(5) 0.075(6) 0.067(6) -0.041(5) -0.023(4) -0.003(4)
C26 0.037(4) 0.056(5) 0.061(5) -0.032(4) -0.020(4) 0.002(3)
C27 0.031(3) 0.049(4) 0.051(4) -0.032(4) -0.012(3) -0.004(3)

loop_
_atom_type_symbol
_atom_type_description
_atom_type_scat_dispersion_real
_atom_type_scat_dispersion_imag
_atom_type_scat_source
C C 0.0033 0.0016 'International Tables Vol C Tables 4.2.6.8 and 6.1.1.4'
H H 0.0000 0.0000 'International Tables Vol C Tables 4.2.6.8 and 6.1.1.4'
N N 0.0061 0.0033 'International Tables Vol C Tables 4.2.6.8 and 6.1.1.4'
O O 0.0106 0.0060 'International Tables Vol C Tables 4.2.6.8 and 6.1.1.4'
F F 0.0171 0.0103 'International Tables Vol C Tables 4.2.6.8 and 6.1.1.4'
P P 0.1023 0.0942 'International Tables Vol C Tables 4.2.6.8 and 6.1.1.4'
Ir Ir -1.4442 7.9887 'International Tables Vol C Tables 4.2.6.8 and 6.1.1.4'

loop_
_geom_angle_atom_site_label_1
_geom_angle_atom_site_label_2
_geom_angle_atom_site_label_3
_geom_angle
_geom_angle_site_symmetry_1
_geom_angle_site_symmetry_3
N4 Ir1 C27 94.6(3) . .
N4 Ir1 C18 79.2(3) . .
C27 Ir1 C18 89.1(3) . .
N4 Ir1 N6 171.6(3) . .
C27 Ir1 N6 81.0(3) . .
C18 Ir1 N6 93.5(3) . .
N4 Ir1 N2 86.6(3) . .
C27 Ir1 N2 172.4(3) . .
C18 Ir1 N2 98.5(3) . .
N6 Ir1 N2 98.8(3) . .
N4 Ir1 N1 101.7(2) . .
C27 Ir1 N1 96.6(3) . .
C18 Ir1 N1 174.1(2) . .
N6 Ir1 N1 85.9(3) . .
N2 Ir1 N1 75.8(3) . .
F5 P1 F6 89.5(5) . .
F5 P1 F9 94.3(5) . .
F6 P1 F9 88.8(5) . .
F5 P1 F10 89.7(5) . .
F6 P1 F10 90.2(4) . .
F9 P1 F10 175.8(5) . .
F5 P1 F8 179.3(5) . .
F6 P1 F8 90.0(5) . .
F9 P1 F8 86.1(5) . .
F10 P1 F8 89.8(5) . .
F5 P1 F7 92.5(4) . .
F6 P1 F7 175.6(5) . .
F9 P1 F7 94.9(5) . .
F10 P1 F7 85.9(5) . .
F8 P1 F7 87.9(4) . .
C4 N1 C1 122.9(7) . .
C4 N1 Ir1 114.6(6) . .
C1 N1 Ir1 121.5(5) . .
C5 N2 C9 119.0(7) . .
C5 N2 Ir1 114.7(5) . .
C9 N2 Ir1 126.0(6) . .
C10 N3 N4 109.7(7) . .
C10 N3 C13 136.4(7) . .
N4 N3 C13 113.9(6) . .
C12 N4 N3 104.8(7) . .
C12 N4 Ir1 138.3(6) . .
N3 N4 Ir1 116.6(5) . .
C19 N5 N6 109.2(7) . .
C19 N5 C22 134.4(8) . .
N6 N5 C22 116.4(6) . .
C21 N6 N5 106.9(7) . .
C21 N6 Ir1 139.2(6) . .
N5 N6 Ir1 113.9(5) . .
C3 C1 C2 121.3(7) . .
C3 C1 N1 120.7(7) . .
C2 C1 N1 117.8(6) . .
C3 C2 C1 118.5(7) 2_766 .
C3 C2 H2 120.8 2_766 .
C1 C2 H2 120.8 . .
C1 C3 C2 120.2(7) . 2_766
C1 C3 H3 119.9 . .
C2 C3 H3 119.9 2_766 .
N1 C4 C5 120.4(8) . .
N1 C4 H4 119.8 . .
C5 C4 H4 119.8 . .
N2 C5 C6 121.3(8) . .
N2 C5 C4 114.1(7) . .
C6 C5 C4 124.4(8) . .
C7 C6 C5 119.1(10) . .
C7 C6 H6 120.4 . .
C5 C6 H6 120.4 . .
C6 C7 C8 120.5(9) . .
C6 C7 H7 119.8 . .
C8 C7 H7 119.8 . .
C7 C8 C9 118.0(10) . .
C7 C8 H8 121.0 . .
C9 C8 H8 121.0 . .
N2 C9 C8 121.9(10) . .
N2 C9 H9 119.0 . .
C8 C9 H9 119.0 . .
C11 C10 N3 109.2(8) . .
C11 C10 H10 125.4 . .
N3 C10 H10 125.4 . .
C10 C11 C12 105.5(8) . .
C10 C11 H11 127.2 . .
C12 C11 H11 127.2 . .
N4 C12 C11 110.7(9) . .
N4 C12 H12 124.6 . .
C11 C12 H12 124.6 . .
C14 C13 C18 120.8(7) . .
C14 C13 N3 124.0(7) . .
C18 C13 N3 115.1(7) . .
C15 C14 F1 119.2(8) . .
C15 C14 C13 121.3(8) . .
F1 C14 C13 119.5(8) . .
C14 C15 C16 118.4(8) . .
C14 C15 H15 120.8 . .
C16 C15 H15 120.8 . .
F2 C16 C15 118.6(8) . .
F2 C16 C17 118.5(8) . .
C15 C16 C17 122.9(8) . .
C16 C17 C18 119.3(7) . .
C16 C17 H17 120.4 . .
C18 C17 H17 120.4 . .
C13 C18 C17 117.2(7) . .
C13 C18 Ir1 114.8(6) . .
C17 C18 Ir1 128.0(6) . .
N5 C19 C20 105.5(9) . .
N5 C19 H19 127.3 . .
C20 C19 H19 127.3 . .
C21 C20 C19 106.6(9) . .
C21 C20 H20 126.7 . .
C19 C20 H20 126.7 . .
N6 C21 C20 111.8(9) . .
N6 C21 H21 124.1 . .
C20 C21 H21 124.1 . .
C23 C22 C27 122.9(8) . .
C23 C22 N5 124.1(8) . .
C27 C22 N5 113.0(7) . .
C22 C23 F3 120.3(9) . .
C22 C23 C24 121.4(9) . .
F3 C23 C24 118.2(8) . .
C25 C24 C23 117.0(8) . .
C25 C24 H24 121.5 . .
C23 C24 H24 121.5 . .
F4 C25 C24 119.0(8) . .
F4 C25 C26 118.4(8) . .
C24 C25 C26 122.6(8) . .
C27 C26 C25 119.5(8) . .
C27 C26 H26 120.3 . .
C25 C26 H26 120.3 . .
C26 C27 C22 116.5(7) . .
C26 C27 Ir1 127.8(6) . .
C22 C27 Ir1 115.7(6) . .

loop_
_geom_bond_atom_site_label_1
_geom_bond_atom_site_label_2
_geom_bond_distance
_geom_bond_site_symmetry_2
Ir1 N4 1.995(7) .
Ir1 C27 2.007(7) .
Ir1 C18 2.011(7) .
Ir1 N6 2.027(7) .
Ir1 N2 2.134(6) .
Ir1 N1 2.137(6) .
P1 F5 1.550(7) .
P1 F6 1.561(7) .
P1 F9 1.580(7) .
P1 F10 1.593(7) .
P1 F8 1.608(7) .
P1 F7 1.620(8) .
F1 C14 1.364(9) .
F2 C16 1.350(10) .
F3 C23 1.354(11) .
F4 C25 1.326(10) .
N1 C4 1.257(9) .
N1 C1 1.437(9) .
N2 C5 1.347(11) .
N2 C9 1.349(11) .
N3 C10 1.346(10) .
N3 N4 1.378(9) .
N3 C13 1.401(10) .
N4 C12 1.340(11) .
N5 C19 1.350(13) .
N5 N6 1.390(9) .
N5 C22 1.449(11) .
N6 C21 1.309(11) .
C1 C3 1.369(10) .
C1 C2 1.388(10) .
C2 C3 1.370(11) 2_766
C2 H2 0.9300 .
C3 C2 1.370(11) 2_766
C3 H3 0.9300 .
C4 C5 1.429(12) .
C4 H4 0.9300 .
C5 C6 1.391(11) .
C6 C7 1.359(15) .
C6 H6 0.9300 .
C7 C8 1.380(17) .
C7 H7 0.9300 .
C8 C9 1.392(13) .
C8 H8 0.9300 .
C9 H9 0.9300 .
C10 C11 1.335(13) .
C10 H10 0.9300 .
C11 C12 1.396(13) .
C11 H11 0.9300 .
C12 H12 0.9300 .
C13 C14 1.389(11) .
C13 C18 1.395(10) .
C14 C15 1.354(12) .
C15 C16 1.359(12) .
C15 H15 0.9300 .
C16 C17 1.380(12) .
C17 C18 1.410(11) .
C17 H17 0.9300 .
C19 C20 1.425(17) .
C19 H19 0.9300 .
C20 C21 1.334(15) .
C20 H20 0.9300 .
C21 H21 0.9300 .
C22 C23 1.330(12) .
C22 C27 1.409(11) .
C23 C24 1.389(15) .
C24 C25 1.371(14) .
C24 H24 0.9300 .
C25 C26 1.398(11) .
C26 C27 1.390(10) .
C26 H26 0.9300 .
